data_9011374
loop_
_publ_author_name
'Tsukimura, K.'
'Kanazawa, Y.'
'Aoki, M.'
'Bunno, M.'

_publ_section_title
;
 Structure of wadalite Ca6Al5Si2O16Cl3
 Note: the values for the anisoU's are from ICSD
;
_journal_name_full 'Acta Crystallographica, Section C'
_journal_page_first 205
_journal_page_last 207
_journal_paper_doi 10.1107/S0108270192005481
_journal_volume 49
_journal_year 1993
_chemical_formula_sum 'Al4.44 Ca5.76 Cl2.76 Fe0.48 Mg0.24 O16 Si2.08'
_chemical_name_mineral Wadalite
_space_group_IT_number 220
_symmetry_space_group_name_Hall 'I -4bd 2c 3'
_symmetry_space_group_name_H-M 'I -4 3 d'
_cell_angle_alpha 90
_cell_angle_beta 90
_cell_angle_gamma 90
_cell_length_a 12.001
_cell_length_b 12.001
_cell_length_c 12.001
_cell_formula_units_Z 4
_cell_volume 1728.432
_database_code_amcsd 0010280
_exptl_crystal_density_diffrn 3.057
_cod_original_formula_sum '(Ca5.76 Mg.24) Al4.44 Si2.08 Fe.48 O16 Cl2.76'
_cod_database_code 9011374

loop_
_space_group_symop_operation_xyz
x,y,z
1/2+x,1/2+y,1/2+z
1/2-z,x,-y
-z,1/2+x,1/2-y
1/2-y,z,-x
-y,1/2+z,1/2-x
1/2-x,y,-z
-x,1/2+y,1/2-z
1/4+x,3/4-z,1/4-y
3/4+x,1/4-z,3/4-y
1/4+z,3/4-y,1/4-x
3/4+z,1/4-y,3/4-x
1/4+y,3/4-x,1/4-z
3/4+y,1/4-x,3/4-z
1/4+x,1/4+z,1/4+y
3/4+x,3/4+z,3/4+y
1/4+z,1/4+y,1/4+x
3/4+z,3/4+y,3/4+x
1/4+y,1/4+x,1/4+z
3/4+y,3/4+x,3/4+z
-z,1/2-x,y
1/2-z,-x,1/2+y
-y,1/2-z,x
1/2-y,-z,1/2+x
-x,1/2-y,z
1/2-x,-y,1/2+z
1/2+z,1/2-x,-y
+z,-x,1/2-y
1/2+y,1/2-z,-x
+y,-z,1/2-x
1/2+x,1/2-y,-z
+x,-y,1/2-z
3/4-x,3/4+z,1/4-y
1/4-x,1/4+z,3/4-y
3/4-z,3/4+y,1/4-x
1/4-z,1/4+y,3/4-x
3/4-y,3/4+x,1/4-z
1/4-y,1/4+x,3/4-z
3/4-x,1/4-z,1/4+y
1/4-x,3/4-z,3/4+y
3/4-z,1/4-y,1/4+x
1/4-z,3/4-y,3/4+x
3/4-y,1/4-x,1/4+z
1/4-y,3/4-x,3/4+z
z,x,y
1/2+z,1/2+x,1/2+y
y,z,x
1/2+y,1/2+z,1/2+x

loop_
_atom_site_aniso_label
_atom_site_aniso_U_11
_atom_site_aniso_U_22
_atom_site_aniso_U_33
_atom_site_aniso_U_12
_atom_site_aniso_U_13
_atom_site_aniso_U_23
Ca 0.00820 0.00920 0.00840 0.00000 0.00000 0.01100
Mg 0.00820 0.00920 0.00840 0.00000 0.00000 0.01100
AlT1 0.00650 0.00650 0.00650 0.00050 0.00050 0.00050
SiT1 0.00650 0.00650 0.00650 0.00050 0.00050 0.00050
FeT1 0.00650 0.00650 0.00650 0.00050 0.00050 0.00050
AlT2 0.00160 0.00900 0.00900 0.00000 0.00000 0.00000
SiT2 0.00160 0.00900 0.00900 0.00000 0.00000 0.00000
O1 0.01780 0.01780 0.01780 0.00960 0.00960 0.00960
O2 0.00880 0.01220 0.01510 0.00200 0.00140 -0.00050
Cl 0.00780 0.02440 0.02440 0.00000 0.00000 0.00000

loop_
_atom_site_label
_atom_site_fract_x
_atom_site_fract_y
_atom_site_fract_z
_atom_site_occupancy
_atom_site_U_iso_or_equiv
Ca 0.10430 0.00000 0.25000 0.96000 0.00860
Mg 0.10430 0.00000 0.25000 0.04000 0.00860
AlT1 -0.01690 -0.01690 -0.01690 0.60000 0.00650
SiT1 -0.01690 -0.01690 -0.01690 0.28000 0.00650
FeT1 -0.01690 -0.01690 -0.01690 0.12000 0.00650
AlT2 0.37500 0.00000 0.25000 0.68000 0.00660
SiT2 0.37500 0.00000 0.25000 0.32000 0.00660
O1 0.06280 0.06280 0.06280 1.00000 0.01780
O2 0.03080 0.05000 0.64880 1.00000 0.01200
Cl 0.12500 0.50000 0.25000 0.92000 0.01890

loop_
_cod_related_entry_id
_cod_related_entry_database
_cod_related_entry_code
1 AMCSD 0010280
